data_7200000
loop_
_publ_author_name
'Kendrick, John'
'Gourlay, Matthew D.'
'Neumann, Marcus A.'
'Leusen, Frank J. J.'

_publ_section_title
;
 Predicting spontaneous racemate resolution using recent developments in
 crystal structure prediction
;
_journal_issue 11
_journal_name_full CrystEngComm
_journal_page_first 2391
_journal_page_last 2399
_journal_paper_doi 10.1039/b909038j
_journal_volume 11
_journal_year 2009
_space_group_IT_number 19
_symmetry_cell_setting orthorhombic
_symmetry_Int_Tables_number 19
_symmetry_space_group_name_Hall 'P 2ac 2ab'
_symmetry_space_group_name_H-M 'P 21 21 21'
_cell_angle_alpha 90.000000
_cell_angle_beta 90.000000
_cell_angle_gamma 90.000000
_cell_length_a 13.574367
_cell_length_b 8.480407
_cell_length_c 10.545246
_cell_volume 1213.928
_cod_data_source_file 23HTP_enantiopure.cif
_cod_data_source_block 23HTP_E_1
_cod_original_sg_symbol_H-M 'P 2_1 2_1 2_1'
_cod_struct_determination_method theoretical
_cod_database_code 7200000

loop_
_symmetry_equiv_pos_site_id
_symmetry_equiv_pos_as_xyz
1 x,y,z
2 -x+1/2,-y,z+1/2
3 -x,y+1/2,-z+1/2
4 x+1/2,-y+1/2,-z

loop_
_atom_site_label
_atom_site_type_symbol
_atom_site_fract_x
_atom_site_fract_y
_atom_site_fract_z
C1 C 0.224984 0.329904 0.417318
C2 C 0.254037 0.156833 0.435677
C3 C 0.255791 0.087895 0.300328
N4 N 0.178559 0.185484 0.238632
C5 C 0.146516 0.326993 0.312078
O6 O 0.140088 0.145290 0.131381
C7 C 0.355926 0.111502 0.235400
C8 C 0.439813 0.046145 0.292352
H9 H 0.433883 -0.016164 0.382142
C10 C 0.531149 0.058877 0.233230
H11 H 0.595404 0.005371 0.277712
C12 C 0.541123 0.137273 0.117778
H13 H 0.612551 0.147793 0.071478
C14 C 0.457804 0.205189 0.061681
O15 O 0.461854 0.287093 -0.049383
C16 C 0.365477 0.191052 0.120305
H17 H 0.301845 0.242379 0.073236
C18 C 0.226479 -0.086343 0.295218
C19 C 0.148230 0.473231 0.227595
C20 C 0.042768 0.298573 0.365916
H21 H 0.195952 0.384057 0.503927
H22 H 0.289054 0.398882 0.386210
H23 H 0.325008 0.142300 0.483339
H24 H 0.198586 0.093732 0.491984
H25 H 0.531481 0.298108 -0.080903
H26 H 0.223472 -0.127448 0.196972
H27 H 0.281502 -0.156358 0.346176
H28 H 0.154521 -0.105092 0.339693
H29 H 0.221183 0.489335 0.184750
H30 H 0.093404 0.465009 0.151528
H31 H 0.130964 0.576872 0.285484
H32 H -0.009974 0.276285 0.289390
H33 H 0.041654 0.198132 0.431484
H34 H 0.019050 0.404303 0.417270
